data_7021190
loop_
_publ_author_name
'Lentijo, Sergio'
'Aull\'on, Gabriel'
'Miguel, Jes\'us A'
'Espinet, Pablo'

_publ_section_title
;
 Highly fluorescent complexes with gold, palladium or platinum linked to
 perylene through a tetrafluorophenyl group.
;
_journal_issue 18
_journal_name_full 'Dalton transactions (Cambridge, England : 2003)'
_journal_page_first 6353
_journal_page_last 6365
_journal_paper_doi 10.1039/c3dt32843k
_journal_volume 42
_journal_year 2013
_chemical_formula_sum 'C31 H20 Au F4 N'
_chemical_formula_weight 679.45
_chemical_name_systematic
;
?
;
_space_group_IT_number 56
_symmetry_cell_setting orthorhombic
_symmetry_space_group_name_Hall '-P 2ab 2ac'
_symmetry_space_group_name_H-M 'P c c n'
_atom_sites_solution_hydrogens geom
_atom_sites_solution_primary direct
_atom_sites_solution_secondary difmap
_audit_creation_method SHELXL-97
_cell_angle_alpha 90.00
_cell_angle_beta 90.00
_cell_angle_gamma 90.00
_cell_formula_units_Z 8
_cell_length_a 7.685(3)
_cell_length_b 24.297(8)
_cell_length_c 30.344(10)
_cell_measurement_reflns_used 875
_cell_measurement_temperature 298(2)
_cell_measurement_theta_max 33.478
_cell_measurement_theta_min 5.560
_cell_volume 5666(3)
_computing_cell_refinement 'Bruker XSCANS'
_computing_data_collection 'Bruker XSCANS'
_computing_data_reduction 'Bruker SHELXTL'
_computing_molecular_graphics 'Bruker SHELXTL'
_computing_publication_material 'Bruker SHELXTL'
_computing_structure_refinement 'SHELXL-97 (Sheldrick, 1997)'
_computing_structure_solution 'SHELXS-97 (Sheldrick, 1990)'
_diffrn_ambient_temperature 298(2)
_diffrn_measured_fraction_theta_full 0.992
_diffrn_measured_fraction_theta_max 0.992
_diffrn_measurement_device_type 'CCD area detector'
_diffrn_measurement_method 'phi and omega scans'
_diffrn_radiation_monochromator graphite
_diffrn_radiation_source 'fine-focus sealed tube'
_diffrn_radiation_type MoK\a
_diffrn_radiation_wavelength 0.71073
_diffrn_reflns_av_R_equivalents 0.1158
_diffrn_reflns_av_sigmaI/netI 0.0698
_diffrn_reflns_limit_h_max 9
_diffrn_reflns_limit_h_min -9
_diffrn_reflns_limit_k_max 30
_diffrn_reflns_limit_k_min -30
_diffrn_reflns_limit_l_max 38
_diffrn_reflns_limit_l_min -38
_diffrn_reflns_number 47834
_diffrn_reflns_theta_full 26.66
_diffrn_reflns_theta_max 26.66
_diffrn_reflns_theta_min 1.34
_exptl_absorpt_coefficient_mu 5.238
_exptl_absorpt_correction_T_max 1.000000
_exptl_absorpt_correction_T_min 0.596514
_exptl_absorpt_correction_type multi-scan
_exptl_absorpt_process_details (G.M.Sheldrick,SADABS,1996)
_exptl_crystal_colour ORANGE
_exptl_crystal_density_diffrn 1.593
_exptl_crystal_density_method 'not measured'
_exptl_crystal_description BLOCK
_exptl_crystal_F_000 2624
_exptl_crystal_size_max 0.26
_exptl_crystal_size_mid 0.10
_exptl_crystal_size_min 0.09
_refine_diff_density_max 2.180
_refine_diff_density_min -1.087
_refine_diff_density_rms 0.290
_refine_ls_extinction_method none
_refine_ls_goodness_of_fit_ref 1.075
_refine_ls_hydrogen_treatment constr
_refine_ls_matrix_type full
_refine_ls_number_parameters 336
_refine_ls_number_reflns 5939
_refine_ls_number_restraints 0
_refine_ls_restrained_S_all 1.075
_refine_ls_R_factor_all 0.1471
_refine_ls_R_factor_gt 0.0657
_refine_ls_shift/su_max 0.000
_refine_ls_shift/su_mean 0.000
_refine_ls_structure_factor_coef Fsqd
_refine_ls_weighting_details 'calc w=1/[\s^2^(Fo^2^)+(0.1133P)^2^+0.0000P] where P=(Fo^2^+2Fc^2^)/3'
_refine_ls_weighting_scheme calc
_refine_ls_wR_factor_gt 0.1679
_refine_ls_wR_factor_ref 0.2173
_reflns_number_gt 2961
_reflns_number_total 5939
_reflns_threshold_expression >2sigma(I)
_cod_data_source_file c3dt32843k.txt
_cod_data_source_block 2
_cod_depositor_comments
;
The following automatic conversions were performed:

'_symmetry_cell_setting' value 'Orthorhombic' changed to
'orthorhombic' according to
/home/saulius/struct/CIF-dictionaries/cif_core.dic dictionary named
'cif_core.dic' version 2.4.2 from 2011-04-26.

Automatic conversion script
Id: cif_fix_values 1891 2012-01-12 08:04:46Z andrius 
;
_cod_original_sg_symbol_H-M Pccn
_cod_database_code 7021190

loop_
_symmetry_equiv_pos_as_xyz
'x, y, z'
'-x+1/2, -y+1/2, z'
'-x, y+1/2, -z+1/2'
'x+1/2, -y, -z+1/2'
'-x, -y, -z'
'x-1/2, y-1/2, -z'
'x, -y-1/2, z-1/2'
'-x-1/2, y, z-1/2'

loop_
_atom_site_label
_atom_site_type_symbol
_atom_site_fract_x
_atom_site_fract_y
_atom_site_fract_z
_atom_site_U_iso_or_equiv
_atom_site_adp_type
_atom_site_occupancy
_atom_site_symmetry_multiplicity
_atom_site_calc_flag
_atom_site_refinement_flags
Au1 Au 0.41830(7) 0.714329(19) 0.218104(17) 0.0629(2) Uani 1 1 d .
C27 C 0.3237(18) 0.6546(5) 0.2545(4) 0.072(4) Uani 1 1 d .
C1 C 0.5227(14) 0.7741(5) 0.1813(4) 0.057(3) Uani 1 1 d .
C2 C 0.5313(16) 0.7739(5) 0.1362(5) 0.060(3) Uani 1 1 d .
C3 C 0.6025(15) 0.8150(5) 0.1121(4) 0.059(3) Uani 1 1 d .
C4 C 0.6744(14) 0.8623(5) 0.1300(4) 0.052(3) Uani 1 1 d .
C5 C 0.6683(14) 0.8636(5) 0.1750(4) 0.053(3) Uani 1 1 d .
C6 C 0.6004(15) 0.8204(5) 0.1999(4) 0.059(3) Uani 1 1 d .
F2 F 0.4636(10) 0.7304(3) 0.1141(2) 0.078(2) Uani 1 1 d .
F3 F 0.6024(10) 0.8097(3) 0.0670(2) 0.081(2) Uani 1 1 d .
F5 F 0.7287(11) 0.9075(3) 0.1968(2) 0.081(2) Uani 1 1 d .
F6 F 0.6018(10) 0.8266(3) 0.2440(2) 0.083(2) Uani 1 1 d .
C7 C 0.7405(15) 0.9078(4) 0.1027(4) 0.050(3) Uani 1 1 d .
C8 C 0.6343(15) 0.9319(5) 0.0731(4) 0.056(3) Uani 1 1 d .
H8 H 0.5246 0.9170 0.0681 0.067 Uiso 1 1 calc R
C9 C 0.6842(15) 0.9783(5) 0.0497(4) 0.060(3) Uani 1 1 d .
H9 H 0.6068 0.9934 0.0295 0.072 Uiso 1 1 calc R
C10 C 0.8438(15) 1.0028(5) 0.0554(4) 0.052(3) Uani 1 1 d .
C11 C 0.9645(13) 0.9780(4) 0.0852(3) 0.047(3) Uani 1 1 d .
C12 C 0.9123(14) 0.9289(5) 0.1082(3) 0.050(3) Uani 1 1 d .
C13 C 1.0329(14) 0.9031(5) 0.1360(4) 0.057(3) Uani 1 1 d .
H13 H 1.0005 0.8715 0.1512 0.068 Uiso 1 1 calc R
C14 C 1.2001(16) 0.9238(6) 0.1412(4) 0.075(4) Uani 1 1 d .
H14 H 1.2815 0.9056 0.1586 0.090 Uiso 1 1 calc R
C15 C 1.2425(16) 0.9730(5) 0.1196(4) 0.065(3) Uani 1 1 d .
H15 H 1.3528 0.9877 0.1243 0.077 Uiso 1 1 calc R
C16 C 1.1309(14) 1.0014(5) 0.0916(4) 0.055(3) Uani 1 1 d .
C17 C 1.1807(16) 1.0505(5) 0.0685(4) 0.059(3) Uani 1 1 d .
C18 C 1.0614(16) 1.0762(5) 0.0400(4) 0.060(3) Uani 1 1 d .
C19 C 0.8932(15) 1.0529(5) 0.0328(4) 0.056(3) Uani 1 1 d .
C20 C 0.7839(18) 1.0793(5) 0.0037(4) 0.073(4) Uani 1 1 d .
H20 H 0.6744 1.0645 -0.0016 0.087 Uiso 1 1 calc R
C21 C 0.832(2) 1.1282(6) -0.0184(5) 0.087(4) Uani 1 1 d .
H21 H 0.7552 1.1446 -0.0381 0.105 Uiso 1 1 calc R
C22 C 0.992(2) 1.1514(6) -0.0109(5) 0.085(4) Uani 1 1 d .
H22 H 1.0230 1.1834 -0.0257 0.102 Uiso 1 1 calc R
C23 C 1.1064(19) 1.1279(5) 0.0185(4) 0.071(4) Uani 1 1 d .
C24 C 1.266(2) 1.1513(6) 0.0251(5) 0.086(4) Uani 1 1 d .
H24 H 1.2955 1.1841 0.0113 0.103 Uiso 1 1 calc R
C25 C 1.383(2) 1.1257(8) 0.0525(6) 0.105(6) Uani 1 1 d .
H25 H 1.4909 1.1417 0.0572 0.125 Uiso 1 1 calc R
C26 C 1.3403(19) 1.0734(7) 0.0746(5) 0.084(4) Uani 1 1 d .
H26 H 1.4220 1.0562 0.0925 0.100 Uiso 1 1 calc R
N1 N 0.2699(16) 0.6204(5) 0.2749(4) 0.081(3) Uani 1 1 d .
C28 C 0.197(3) 0.5740(8) 0.3020(7) 0.119(7) Uani 1 1 d .
C29 C 0.076(5) 0.6006(14) 0.3344(12) 0.35(3) Uani 1 1 d .
H29A H 0.0124 0.5727 0.3501 0.530 Uiso 1 1 d R
H29B H -0.0045 0.6232 0.3183 0.530 Uiso 1 1 d R
H29C H 0.1387 0.6230 0.3550 0.530 Uiso 1 1 d R
C30 C 0.346(3) 0.5471(10) 0.3237(9) 0.209(15) Uani 1 1 d .
H30A H 0.3082 0.5131 0.3367 0.314 Uiso 1 1 calc R
H30B H 0.3910 0.5709 0.3462 0.314 Uiso 1 1 calc R
H30C H 0.4348 0.5399 0.3023 0.314 Uiso 1 1 calc R
C31 C 0.115(4) 0.5336(13) 0.2734(10) 0.27(2) Uani 1 1 d .
H31A H 0.1034 0.5486 0.2443 0.404 Uiso 1 1 calc R
H31B H 0.0023 0.5245 0.2848 0.404 Uiso 1 1 calc R
H31C H 0.1858 0.5011 0.2722 0.404 Uiso 1 1 calc R

loop_
_atom_site_aniso_label
_atom_site_aniso_U_11
_atom_site_aniso_U_22
_atom_site_aniso_U_33
_atom_site_aniso_U_23
_atom_site_aniso_U_13
_atom_site_aniso_U_12
Au1 0.0655(3) 0.0552(3) 0.0681(4) 0.0121(2) 0.0104(2) 0.0014(2)
C27 0.074(9) 0.070(9) 0.071(9) 0.027(7) 0.003(7) 0.003(7)
C1 0.041(6) 0.056(8) 0.073(8) -0.006(6) 0.013(6) 0.004(5)
C2 0.057(7) 0.054(8) 0.070(8) -0.004(6) 0.003(6) -0.003(6)
C3 0.054(7) 0.066(8) 0.058(8) -0.002(6) 0.006(6) 0.000(6)
C4 0.044(6) 0.050(7) 0.061(7) 0.003(6) 0.006(5) 0.000(5)
C5 0.053(6) 0.045(6) 0.061(7) -0.004(6) 0.009(6) 0.004(5)
C6 0.058(7) 0.074(9) 0.044(6) -0.003(6) 0.011(6) -0.001(6)
F2 0.093(5) 0.064(5) 0.078(5) 0.005(4) 0.009(4) -0.020(4)
F3 0.112(6) 0.080(5) 0.052(4) -0.002(4) 0.004(4) -0.022(4)
F5 0.107(6) 0.063(5) 0.072(5) -0.013(4) 0.014(4) -0.017(4)
F6 0.108(6) 0.088(5) 0.053(4) -0.004(4) 0.005(4) -0.013(4)
C7 0.048(6) 0.046(6) 0.057(7) -0.006(5) -0.007(5) 0.005(5)
C8 0.050(7) 0.059(7) 0.059(7) -0.006(6) 0.010(5) -0.007(5)
C9 0.051(7) 0.068(8) 0.060(7) 0.015(6) -0.005(6) 0.001(6)
C10 0.055(6) 0.046(6) 0.054(7) 0.002(5) -0.001(5) -0.002(5)
C11 0.045(6) 0.057(7) 0.039(6) -0.004(5) 0.011(5) 0.007(5)
C12 0.047(6) 0.055(7) 0.046(6) -0.005(5) 0.002(5) 0.002(5)
C13 0.052(7) 0.055(7) 0.063(7) 0.012(6) -0.003(6) 0.006(5)
C14 0.056(8) 0.089(10) 0.079(9) 0.015(8) -0.003(7) 0.005(7)
C15 0.045(6) 0.078(9) 0.071(8) 0.000(7) -0.003(6) -0.003(6)
C16 0.045(6) 0.061(7) 0.059(7) -0.007(6) 0.015(5) 0.007(5)
C17 0.059(7) 0.062(8) 0.055(7) -0.017(6) 0.014(6) -0.013(6)
C18 0.067(8) 0.064(8) 0.047(7) -0.003(6) 0.000(6) -0.003(6)
C19 0.061(8) 0.059(7) 0.049(7) -0.005(5) 0.005(6) 0.007(6)
C20 0.072(9) 0.071(9) 0.074(9) 0.004(7) 0.008(7) -0.004(7)
C21 0.108(12) 0.076(10) 0.077(10) 0.028(8) -0.001(9) 0.002(9)
C22 0.116(12) 0.076(10) 0.063(9) 0.023(8) 0.012(9) -0.008(9)
C23 0.087(10) 0.062(8) 0.065(8) 0.001(7) 0.022(7) -0.010(7)
C24 0.110(13) 0.085(11) 0.063(9) 0.004(7) 0.007(9) -0.029(10)
C25 0.103(13) 0.116(14) 0.095(12) -0.015(11) 0.044(10) -0.062(11)
C26 0.066(8) 0.103(12) 0.082(10) -0.004(9) 0.005(8) -0.007(8)
N1 0.092(9) 0.076(8) 0.076(8) 0.027(6) 0.002(7) 0.000(7)
C28 0.130(16) 0.091(13) 0.135(15) 0.073(12) -0.010(13) -0.011(12)
C29 0.50(7) 0.22(4) 0.34(5) 0.18(4) 0.34(5) 0.14(4)
C30 0.19(2) 0.18(2) 0.25(3) 0.16(2) -0.09(2) -0.040(19)
C31 0.34(5) 0.18(3) 0.29(4) 0.15(3) -0.20(3) -0.17(3)

loop_
_atom_type_symbol
_atom_type_description
_atom_type_scat_dispersion_real
_atom_type_scat_dispersion_imag
_atom_type_scat_source
C C 0.0033 0.0016 'International Tables Vol C Tables 4.2.6.8 and 6.1.1.4'
H H 0.0000 0.0000 'International Tables Vol C Tables 4.2.6.8 and 6.1.1.4'
N N 0.0061 0.0033 'International Tables Vol C Tables 4.2.6.8 and 6.1.1.4'
F F 0.0171 0.0103 'International Tables Vol C Tables 4.2.6.8 and 6.1.1.4'
Au Au -2.0133 8.8022 'International Tables Vol C Tables 4.2.6.8 and 6.1.1.4'

loop_
_geom_angle_atom_site_label_1
_geom_angle_atom_site_label_2
_geom_angle_atom_site_label_3
_geom_angle
_geom_angle_site_symmetry_3
C27 Au1 C1 178.1(5) .
C27 Au1 Au1 96.0(4) 2_565
C1 Au1 Au1 85.9(3) 2_565
N1 C27 Au1 179.4(14) .
C2 C1 C6 112.7(11) .
C2 C1 Au1 125.1(9) .
C6 C1 Au1 122.2(9) .
C3 C2 F2 117.5(12) .
C3 C2 C1 123.8(12) .
F2 C2 C1 118.6(11) .
C2 C3 F3 117.9(11) .
C2 C3 C4 124.0(12) .
F3 C3 C4 118.0(11) .
C5 C4 C3 113.5(10) .
C5 C4 C7 123.8(11) .
C3 C4 C7 122.6(11) .
F5 C5 C4 120.1(10) .
F5 C5 C6 117.5(10) .
C4 C5 C6 122.4(11) .
F6 C6 C1 119.7(11) .
F6 C6 C5 116.8(11) .
C1 C6 C5 123.4(11) .
C8 C7 C12 118.9(10) .
C8 C7 C4 119.5(10) .
C12 C7 C4 121.6(10) .
C7 C8 C9 121.8(11) .
C10 C9 C8 122.4(11) .
C9 C10 C11 118.4(10) .
C9 C10 C19 122.7(11) .
C11 C10 C19 118.9(10) .
C16 C11 C10 120.4(10) .
C16 C11 C12 121.2(10) .
C10 C11 C12 118.4(10) .
C13 C12 C7 121.6(10) .
C13 C12 C11 118.5(10) .
C7 C12 C11 119.9(10) .
C14 C13 C12 121.3(11) .
C13 C14 C15 118.1(12) .
C16 C15 C14 124.4(12) .
C15 C16 C11 116.4(11) .
C15 C16 C17 123.1(11) .
C11 C16 C17 120.5(11) .
C26 C17 C18 119.2(13) .
C26 C17 C16 121.0(13) .
C18 C17 C16 119.8(11) .
C17 C18 C19 120.5(11) .
C17 C18 C23 120.3(12) .
C19 C18 C23 119.2(11) .
C20 C19 C18 117.7(12) .
C20 C19 C10 122.3(11) .
C18 C19 C10 119.9(11) .
C19 C20 C21 122.4(13) .
C22 C21 C20 120.1(14) .
C21 C22 C23 120.7(13) .
C24 C23 C22 119.9(14) .
C24 C23 C18 120.3(14) .
C22 C23 C18 119.7(13) .
C23 C24 C25 119.2(14) .
C24 C25 C26 121.5(15) .
C17 C26 C25 119.5(15) .
C27 N1 C28 179.4(17) .
C31 C28 C30 108(2) .
C31 C28 N1 110.0(18) .
C30 C28 N1 106.8(16) .
C31 C28 C29 114(3) .
C30 C28 C29 112(3) .
N1 C28 C29 105.5(17) .

loop_
_geom_bond_atom_site_label_1
_geom_bond_atom_site_label_2
_geom_bond_distance
_geom_bond_site_symmetry_2
Au1 C27 1.964(13) .
Au1 C1 1.999(12) .
Au1 Au1 3.1139(13) 2_565
C27 N1 1.115(15) .
C1 C2 1.371(17) .
C1 C6 1.392(17) .
C2 C3 1.354(17) .
C2 F2 1.355(13) .
C3 F3 1.374(13) .
C3 C4 1.386(16) .
C4 C5 1.365(15) .
C4 C7 1.472(15) .
C5 F5 1.338(12) .
C5 C6 1.395(16) .
C6 F6 1.349(13) .
C7 C8 1.349(15) .
C7 C12 1.425(15) .
C8 C9 1.385(15) .
C9 C10 1.374(16) .
C10 C11 1.430(15) .
C10 C19 1.448(16) .
C11 C16 1.412(15) .
C11 C12 1.441(15) .
C12 C13 1.399(15) .
C13 C14 1.389(16) .
C14 C15 1.402(16) .
C15 C16 1.390(16) .
C16 C17 1.435(16) .
C17 C26 1.360(17) .
C17 C18 1.407(17) .
C18 C19 1.428(16) .
C18 C23 1.457(17) .
C19 C20 1.377(17) .
C20 C21 1.413(17) .
C21 C22 1.37(2) .
C22 C23 1.38(2) .
C23 C24 1.369(19) .
C24 C25 1.37(2) .
C25 C26 1.47(2) .
N1 C28 1.502(18) .
C28 C31 1.45(3) .
C28 C30 1.47(3) .
C28 C29 1.50(3) .
